data_4127477
loop_
_publ_author_name
'Falcone, Marta'
'Scopelliti, Rosario'
'Mazzanti, Marinella'

_publ_section_title
;
 CO<sub>2</sub> and CO/H<sub>2</sub> Conversion to Methoxide by a
 Uranium(IV) Hydride.
;
_journal_issue 24
_journal_name_full 'Journal of the American Chemical Society'
_journal_page_first 9570
_journal_page_last 9577
_journal_paper_doi 10.1021/jacs.9b02235
_journal_volume 141
_journal_year 2019
_chemical_absolute_configuration rmad
_chemical_formula_moiety 'C73 H166 K2 O26 Si6 U2'
_chemical_formula_sum 'C73 H166 K2 O26 Si6 U2'
_chemical_formula_weight 2182.85
_space_group_crystal_system monoclinic
_space_group_IT_number 4
_space_group_name_Hall 'P 2yb'
_space_group_name_H-M_alt 'P 1 21 1'
_symmetry_space_group_name_Hall 'P 2yb'
_symmetry_space_group_name_H-M 'P 1 21 1'
_atom_sites_solution_hydrogens mixed
_atom_sites_solution_primary dual
_atom_sites_solution_secondary difmap
_audit_creation_method SHELXL-2018/3
_cell_angle_alpha 90
_cell_angle_beta 93.337(2)
_cell_angle_gamma 90
_cell_formula_units_Z 2
_cell_length_a 13.9751(2)
_cell_length_b 18.1064(3)
_cell_length_c 22.0854(5)
_cell_measurement_reflns_used 24191
_cell_measurement_temperature 140.00(10)
_cell_measurement_theta_max 73.4260
_cell_measurement_theta_min 4.3760
_cell_volume 5578.99(18)
_computing_cell_refinement 'CrysAlisPro 1.171.39.46 (Rigaku OD, 2018)'
_computing_data_collection 'CrysAlisPro 1.171.39.46 (Rigaku OD, 2018)'
_computing_data_reduction 'CrysAlisPro 1.171.39.46 (Rigaku OD, 2018)'
_computing_molecular_graphics 'Mercury 4.0.0 (CCDC, 2018)'
_computing_publication_material 'CIFTab (Sheldrick, 2015)'
_computing_structure_refinement 'SHELXL-2018/3 (Sheldrick, 2018)'
_computing_structure_solution 'SHELXT (Sheldrick, 2015)'
_diffrn_ambient_environment N~2~
_diffrn_ambient_temperature 140.00(10)
_diffrn_detector 'CCD plate'
_diffrn_detector_area_resol_mean 5.2817
_diffrn_detector_type AtlasS2
_diffrn_measured_fraction_theta_full 1.000
_diffrn_measured_fraction_theta_max 0.976
_diffrn_measurement_details
;
List of Runs (angles in degrees, time in seconds):

  # Type    Start    End  Width  t~exp~   \w     \q     \k     \f   Frames
--------------------------------------------------------------------------
  1  \w   -115.00 -20.00   1.00    5.00    --  -40.91 -38.00  30.00   95
  2  \w    -62.00 -14.00   1.00    5.00    --  -40.91  57.00-180.00   48
  3  \w   -113.00 -17.00   1.00    5.00    --  -40.91 -38.00 -60.00   96
  4  \w      1.00  69.00   1.00    5.00    --   40.91 -99.00 -90.00   68
  5  \w     50.00  97.00   1.00    5.00    --   40.91-125.00  30.00   47
  6  \w     20.00  47.00   1.00    5.00    --   40.91 -99.00-120.00   27
  7  \w     18.00  87.00   1.00    5.00    --   40.91  38.00-150.00   69
  8  \w     87.00 175.00   1.00   20.00    --  107.03  45.00 -30.00   88
  9  \w     34.00 128.00   1.00   20.00    --  107.03 -45.00 -30.00   94
 10  \w     31.00 127.00   1.00   20.00    --  107.03 -77.00 150.00   96
 11  \w     79.00 118.00   1.00   20.00    --  107.03-125.00-180.00   39
 12  \w     35.00  66.00   1.00   20.00    --  107.03-125.00-180.00   31
 13  \w     42.00 128.00   1.00   20.00    --  107.03 -45.00 150.00   86
 14  \w    106.00 133.00   1.00   20.00    --  107.03 -61.00   0.00   27
 15  \w    145.00 176.00   1.00   20.00    --  107.03 125.00-150.00   31
 16  \w    113.00 173.00   1.00   20.00    --  107.03 125.00  60.00   60
 17  \w     91.00 118.00   1.00   20.00    --  107.03-125.00 -30.00   27
 18  \w     25.00 109.00   1.00   20.00    --  107.03 -94.00   0.00   84
 19  \w     24.00 175.00   1.00   20.00    --  107.03   0.00 -60.00  151
;
_diffrn_measurement_device 'four-circle diffractometer'
_diffrn_measurement_device_type 'SuperNova, Dual, Cu at home/near, AtlasS2'
_diffrn_measurement_method '\w scans'
_diffrn_radiation_monochromator mirror
_diffrn_radiation_probe x-ray
_diffrn_radiation_type 'Cu K\a'
_diffrn_radiation_wavelength 1.54184
_diffrn_reflns_av_unetI/netI 0.0295
_diffrn_reflns_Laue_measured_fraction_full 1.000
_diffrn_reflns_Laue_measured_fraction_max 0.976
_diffrn_reflns_limit_h_max 17
_diffrn_reflns_limit_h_min -17
_diffrn_reflns_limit_k_max 22
_diffrn_reflns_limit_k_min -22
_diffrn_reflns_limit_l_max 27
_diffrn_reflns_limit_l_min -24
_diffrn_reflns_number 23280
_diffrn_reflns_point_group_measured_fraction_full 0.963
_diffrn_reflns_point_group_measured_fraction_max 0.928
_diffrn_reflns_theta_full 67.684
_diffrn_reflns_theta_max 74.030
_diffrn_reflns_theta_min 3.158
_diffrn_source 'micro-focus sealed X-ray tube'
_diffrn_source_type 'SuperNova (Cu) X-ray Source'
_exptl_absorpt_coefficient_mu 9.865
_exptl_absorpt_correction_T_max 1.000
_exptl_absorpt_correction_T_min 0.077
_exptl_absorpt_correction_type gaussian
_exptl_absorpt_process_details
;
CrysAlisPro 1.171.39.46 (Rigaku Oxford Diffraction, 2018)
Numerical absorption correction based on gaussian integration over
a multifaceted crystal model.
Empirical absorption correction using spherical harmonics,
 implemented in SCALE3 ABSPACK scaling algorithm.
;
_exptl_crystal_colour 'clear light pink'
_exptl_crystal_density_diffrn 1.299
_exptl_crystal_description needle
_exptl_crystal_F_000 2236
_exptl_crystal_size_max 0.696
_exptl_crystal_size_mid 0.067
_exptl_crystal_size_min 0.050
_refine_diff_density_max 1.493
_refine_diff_density_min -2.289
_refine_diff_density_rms 0.131
_refine_ls_abs_structure_details
;
 Flack x determined using 8657 quotients [(I+)-(I-)]/[(I+)+(I-)]
 (Parsons, Flack and Wagner, Acta Cryst. B69 (2013) 249-259).
;
_refine_ls_abs_structure_Flack -0.014(6)
_refine_ls_extinction_coef 0.00038(4)
_refine_ls_extinction_expression Fc^*^=kFc[1+0.001xFc^2^\l^3^/sin(2\q)]^-1/4^
_refine_ls_extinction_method 'SHELXL-2018/3 (Sheldrick 2018)'
_refine_ls_goodness_of_fit_ref 1.042
_refine_ls_hydrogen_treatment mixed
_refine_ls_matrix_type full
_refine_ls_number_parameters 1000
_refine_ls_number_reflns 23280
_refine_ls_number_restraints 1680
_refine_ls_restrained_S_all 1.042
_refine_ls_R_factor_all 0.0477
_refine_ls_R_factor_gt 0.0454
_refine_ls_shift/su_max 0.009
_refine_ls_shift/su_mean 0.000
_refine_ls_structure_factor_coef Fsqd
_refine_ls_weighting_details 'w=1/[\s^2^(Fo^2^)+(0.0888P)^2^+6.5728P] where P=(Fo^2^+2Fc^2^)/3'
_refine_ls_weighting_scheme calc
_refine_ls_wR_factor_gt 0.1192
_refine_ls_wR_factor_ref 0.1221
_reflns_Friedel_coverage 0.840
_reflns_Friedel_fraction_full 0.923
_reflns_Friedel_fraction_max 0.876
_reflns_number_gt 22110
_reflns_number_total 23280
_reflns_threshold_expression 'I > 2\s(I)'
_cod_data_source_file ja9b02235_si_005.cif
_cod_data_source_block mf589_sq
_cod_database_code 4127477
_shelx_shelxl_version_number 2018/3
_shelx_space_group_comment
;
The symmetry employed for this shelxl refinement is uniquely defined
by the following loop, which should always be used as a source of
symmetry information in preference to the above space-group names.
They are only intended as comments.
;
_shelx_estimated_absorpt_t_min 0.055
_shelx_estimated_absorpt_t_max 0.638

loop_
_space_group_symop_operation_xyz
'x, y, z'
'-x, y+1/2, -z'

loop_
_atom_site_label
_atom_site_type_symbol
_atom_site_fract_x
_atom_site_fract_y
_atom_site_fract_z
_atom_site_U_iso_or_equiv
_atom_site_adp_type
_atom_site_occupancy
_atom_site_site_symmetry_order
_atom_site_calc_flag
_atom_site_refinement_flags_posn
_atom_site_refinement_flags_adp
_atom_site_refinement_flags_occupancy
_atom_site_disorder_assembly
_atom_site_disorder_group
U1 U 0.25110(3) 0.43392(2) 0.19073(2) 0.03337(11) Uani 1 1 d D . . . .
H2 H 0.3061(16) 0.499(3) 0.2574(19) 0.040 Uiso 0.38(3) 1 d D U P A 2
H1 H 0.202(5) 0.4533(9) 0.2724(12) 0.040 Uiso 0.62(3) 1 d D U P A 1
U2 U 0.21348(3) 0.55652(2) 0.30419(2) 0.03757(12) Uani 1 1 d D . . . .
K1 K 0.3036(2) 0.30300(16) 0.07605(13) 0.0393(6) Uani 1 1 d . . . . .
K2 K 0.1586(3) 0.67926(19) 0.42449(14) 0.0533(7) Uani 1 1 d . . . . .
Si1 Si 0.0619(3) 0.3494(2) 0.07891(19) 0.0434(8) Uani 1 1 d . . . . .
Si2 Si 0.3644(3) 0.2453(2) 0.22094(19) 0.0478(9) Uani 1 1 d . . . . .
Si3 Si 0.4157(3) 0.4721(2) 0.06285(17) 0.0417(8) Uani 1 1 d . . . . .
Si4 Si 0.2778(3) 0.7612(2) 0.3111(2) 0.0506(9) Uani 1 1 d . . . . .
Si5 Si 0.3180(3) 0.5419(2) 0.46733(19) 0.0531(9) Uani 1 1 d . . . . .
Si6 Si -0.0359(3) 0.5837(2) 0.36014(19) 0.0490(9) Uani 1 1 d . . . . .
O1 O 0.1415(7) 0.3818(6) 0.1276(5) 0.046(2) Uani 1 1 d . . . . .
O2 O 0.0068(9) 0.4114(6) 0.0373(6) 0.066(3) Uani 1 1 d . U . . .
O3 O -0.0191(8) 0.2992(7) 0.1080(5) 0.059(2) Uani 1 1 d . U . . .
O4 O 0.1233(7) 0.3007(5) 0.0316(4) 0.0440(19) Uani 1 1 d . U . . .
O21 O 0.3246(8) 0.3250(6) 0.2050(5) 0.048(2) Uani 1 1 d . . . . .
O22 O 0.3041(14) 0.2015(11) 0.2699(7) 0.103(5) Uani 1 1 d D U . . .
O23 O 0.3456(10) 0.1975(6) 0.1584(6) 0.069(3) Uani 1 1 d . U . . .
O24 O 0.4740(10) 0.2402(8) 0.2460(6) 0.070(3) Uani 1 1 d . U . . .
O41 O 0.3390(7) 0.4551(5) 0.1115(4) 0.045(2) Uani 1 1 d . . . . .
O42 O 0.4263(8) 0.3937(6) 0.0252(5) 0.051(2) Uani 1 1 d . U . . .
O43 O 0.3885(8) 0.5396(6) 0.0168(5) 0.057(2) Uani 1 1 d . U . . .
O44 O 0.5233(8) 0.4910(7) 0.0932(6) 0.059(3) Uani 1 1 d . U . . .
O61 O 0.2495(8) 0.6765(6) 0.3077(5) 0.055(3) Uani 1 1 d . . . . .
O62 O 0.2818(15) 0.8044(10) 0.2502(7) 0.099(4) Uani 1 1 d . U . . .
O63 O 0.3781(15) 0.7726(13) 0.3483(11) 0.121(5) Uani 1 1 d . U . . .
O64 O 0.2065(11) 0.7979(7) 0.3593(6) 0.074(3) Uani 1 1 d . U . . .
O81 O 0.2671(8) 0.5469(6) 0.4011(4) 0.051(2) Uani 1 1 d . . . . .
O82 O 0.4338(11) 0.5505(13) 0.4683(9) 0.106(5) Uani 1 1 d . U . . .
O83 O 0.2894(13) 0.6180(7) 0.5016(5) 0.078(4) Uani 1 1 d . U . . .
O84 O 0.2924(14) 0.4724(10) 0.5062(7) 0.101(5) Uani 1 1 d D U . . .
O101 O 0.0677(7) 0.5841(6) 0.3347(4) 0.046(2) Uani 1 1 d . . . . .
O102 O -0.1187(8) 0.6212(8) 0.3165(6) 0.067(3) Uani 1 1 d . U . . .
O103 O -0.0800(12) 0.5045(8) 0.3755(7) 0.081(4) Uani 1 1 d . U . . .
O104 O -0.0211(9) 0.6279(6) 0.4252(5) 0.060(3) Uani 1 1 d . U . . .
O105 O 0.1759(11) 0.5454(7) 0.2014(5) 0.074(3) Uani 1 1 d D U . . .
O106 O 0.3294(15) 0.4985(10) 0.2623(9) 0.062(5) Uani 0.62(3) 1 d . . P A 1
O107 O 0.1843(18) 0.4350(13) 0.2800(10) 0.043(6) Uani 0.38(3) 1 d . . P A 2
C1 C -0.0811(16) 0.4541(11) 0.0428(10) 0.100(5) Uani 1 1 d D U . . .
C2 C -0.077(2) 0.5147(15) -0.0010(14) 0.137(9) Uani 1 1 d D U . . .
H2A H -0.074958 0.494415 -0.041979 0.205 Uiso 1 1 calc R U . . .
H2B H -0.134855 0.545506 0.001252 0.205 Uiso 1 1 calc R U . . .
H2C H -0.020254 0.544756 0.008545 0.205 Uiso 1 1 calc R U . . .
C3 C -0.085(2) 0.4788(18) 0.1045(13) 0.151(10) Uani 1 1 d D U . . .
H3A H -0.030216 0.511159 0.114755 0.226 Uiso 1 1 calc R U . . .
H3B H -0.144710 0.506094 0.109031 0.226 Uiso 1 1 calc R U . . .
H3C H -0.082699 0.436014 0.131689 0.226 Uiso 1 1 calc R U . . .
C4 C -0.1611(18) 0.4059(17) 0.0255(15) 0.133(9) Uani 1 1 d D U . . .
H4A H -0.156400 0.390048 -0.016630 0.200 Uiso 1 1 calc R U . . .
H4B H -0.159376 0.362524 0.052092 0.200 Uiso 1 1 calc R U . . .
H4C H -0.221386 0.432604 0.029434 0.200 Uiso 1 1 calc R U . . .
C5 C -0.0167(13) 0.2418(11) 0.1537(9) 0.074(4) Uani 1 1 d D U . . .
C6 C -0.020(2) 0.2703(17) 0.2164(11) 0.119(8) Uani 1 1 d D U . . .
H6A H -0.018054 0.228820 0.244918 0.178 Uiso 1 1 calc R U . . .
H6B H 0.035426 0.302541 0.225524 0.178 Uiso 1 1 calc R U . . .
H6C H -0.079145 0.298442 0.220231 0.178 Uiso 1 1 calc R U . . .
C7 C -0.095(2) 0.1877(16) 0.1399(13) 0.122(9) Uani 1 1 d D U . . .
H7A H -0.092502 0.149100 0.171123 0.183 Uiso 1 1 calc R U . . .
H7B H -0.156883 0.212935 0.139466 0.183 Uiso 1 1 calc R U . . .
H7C H -0.086632 0.165241 0.100194 0.183 Uiso 1 1 calc R U . . .
C8 C 0.0792(18) 0.2012(16) 0.1508(15) 0.120(8) Uani 1 1 d D U . . .
H8A H 0.082961 0.161800 0.181276 0.180 Uiso 1 1 calc R U . . .
H8B H 0.083827 0.179643 0.110341 0.180 Uiso 1 1 calc R U . . .
H8C H 0.131981 0.236053 0.158875 0.180 Uiso 1 1 calc R U . . .
C9 C 0.0964(12) 0.2708(9) -0.0281(7) 0.053(3) Uani 1 1 d . U . . .
C10 C -0.0037(13) 0.2356(11) -0.0292(9) 0.063(4) Uani 1 1 d . U . . .
H10A H -0.020354 0.215875 -0.069768 0.095 Uiso 1 1 calc R U . . .
H10B H -0.003785 0.195454 0.000562 0.095 Uiso 1 1 calc R U . . .
H10C H -0.050885 0.273024 -0.019090 0.095 Uiso 1 1 calc R U . . .
C11 C 0.1709(15) 0.2143(11) -0.0412(8) 0.067(4) Uani 1 1 d . U . . .
H11A H 0.155676 0.192487 -0.081260 0.100 Uiso 1 1 calc R U . . .
H11B H 0.233947 0.238016 -0.040791 0.100 Uiso 1 1 calc R U . . .
H11C H 0.171668 0.175501 -0.010282 0.100 Uiso 1 1 calc R U . . .
C12 C 0.0972(18) 0.3328(11) -0.0753(8) 0.074(5) Uani 1 1 d . U . . .
H12A H 0.079064 0.312670 -0.115518 0.110 Uiso 1 1 calc R U . . .
H12B H 0.051461 0.371211 -0.065123 0.110 Uiso 1 1 calc R U . . .
H12C H 0.161680 0.354058 -0.075386 0.110 Uiso 1 1 calc R U . . .
C21 C 0.299(2) 0.2142(17) 0.3344(10) 0.125(6) Uani 1 1 d D U . . .
C22 C 0.353(3) 0.2830(17) 0.3584(14) 0.149(10) Uani 1 1 d D U . . .
H22A H 0.345826 0.287799 0.402083 0.224 Uiso 1 1 calc R U . . .
H22B H 0.421045 0.278160 0.350721 0.224 Uiso 1 1 calc R U . . .
H22C H 0.326694 0.327022 0.337578 0.224 Uiso 1 1 calc R U . . .
C23 C 0.194(2) 0.219(3) 0.3463(18) 0.163(11) Uani 1 1 d D U . . .
H23A H 0.186625 0.227757 0.389660 0.245 Uiso 1 1 calc R U . . .
H23B H 0.164343 0.260041 0.322870 0.245 Uiso 1 1 calc R U . . .
H23C H 0.161783 0.172787 0.334217 0.245 Uiso 1 1 calc R U . . .
C24 C 0.343(3) 0.1510(18) 0.3688(17) 0.173(12) Uani 1 1 d D U . . .
H24A H 0.339049 0.159688 0.412406 0.260 Uiso 1 1 calc R U . . .
H24B H 0.308434 0.105472 0.357418 0.260 Uiso 1 1 calc R U . . .
H24C H 0.410149 0.146263 0.359237 0.260 Uiso 1 1 calc R U . . .
C25 C 0.3580(16) 0.1211(11) 0.1423(9) 0.094(5) Uani 1 1 d D U . . .
C26 C 0.268(2) 0.0829(16) 0.1424(16) 0.147(9) Uani 1 1 d D U . . .
H26A H 0.219634 0.109461 0.116500 0.220 Uiso 1 1 calc R U . . .
H26B H 0.274996 0.032702 0.126750 0.220 Uiso 1 1 calc R U . . .
H26C H 0.246420 0.080607 0.183855 0.220 Uiso 1 1 calc R U . . .
C27 C 0.384(2) 0.1187(16) 0.0787(11) 0.138(9) Uani 1 1 d D U . . .
H27A H 0.335040 0.144700 0.053179 0.206 Uiso 1 1 calc R U . . .
H27B H 0.446182 0.142726 0.075127 0.206 Uiso 1 1 calc R U . . .
H27C H 0.387746 0.067221 0.065480 0.206 Uiso 1 1 calc R U . . .
C28 C 0.429(2) 0.0831(12) 0.1799(11) 0.112(8) Uani 1 1 d D U . . .
H28A H 0.433934 0.031762 0.166433 0.168 Uiso 1 1 calc R U . . .
H28B H 0.491549 0.107509 0.176894 0.168 Uiso 1 1 calc R U . . .
H28C H 0.411423 0.084231 0.222154 0.168 Uiso 1 1 calc R U . . .
C29 C 0.5582(16) 0.2844(14) 0.2309(10) 0.081(4) Uani 1 1 d . U . . .
C30 C 0.5530(17) 0.3018(17) 0.1633(10) 0.092(6) Uani 1 1 d . U . . .
H30A H 0.609088 0.331058 0.153655 0.138 Uiso 1 1 calc R U . . .
H30B H 0.552178 0.255582 0.140184 0.138 Uiso 1 1 calc R U . . .
H30C H 0.494509 0.329865 0.152712 0.138 Uiso 1 1 calc R U . . .
C31 C 0.642(2) 0.2292(19) 0.2451(14) 0.114(8) Uani 1 1 d . U . . .
H31A H 0.702815 0.252832 0.236690 0.171 Uiso 1 1 calc R U . . .
H31B H 0.643016 0.215021 0.287993 0.171 Uiso 1 1 calc R U . . .
H31C H 0.632608 0.185172 0.219723 0.171 Uiso 1 1 calc R U . . .
C32 C 0.551(2) 0.3543(16) 0.2706(12) 0.105(7) Uani 1 1 d . U . . .
H32A H 0.604687 0.387385 0.263442 0.157 Uiso 1 1 calc R U . . .
H32B H 0.490406 0.379813 0.259907 0.157 Uiso 1 1 calc R U . . .
H32C H 0.553154 0.340177 0.313439 0.157 Uiso 1 1 calc R U . . .
C41 C 0.4915(13) 0.3712(9) -0.0202(8) 0.067(4) Uani 1 1 d D U . . .
C42 C 0.5752(19) 0.3394(18) 0.0096(13) 0.132(9) Uani 1 1 d D U . . .
H42A H 0.556355 0.298933 0.035856 0.198 Uiso 1 1 calc R U . . .
H42B H 0.617206 0.320350 -0.020764 0.198 Uiso 1 1 calc R U . . .
H42C H 0.609329 0.377205 0.034201 0.198 Uiso 1 1 calc R U . . .
C43 C 0.447(2) 0.3140(16) -0.0567(13) 0.141(9) Uani 1 1 d D U . . .
H43A H 0.427485 0.273788 -0.030467 0.212 Uiso 1 1 calc R U . . .
H43B H 0.390960 0.333921 -0.079644 0.212 Uiso 1 1 calc R U . . .
H43C H 0.493057 0.295150 -0.084868 0.212 Uiso 1 1 calc R U . . .
C44 C 0.520(2) 0.4292(15) -0.0576(12) 0.128(8) Uani 1 1 d D U . . .
H44A H 0.463410 0.451515 -0.078378 0.192 Uiso 1 1 calc R U . . .
H44B H 0.554496 0.466575 -0.032745 0.192 Uiso 1 1 calc R U . . .
H44C H 0.562373 0.409720 -0.087711 0.192 Uiso 1 1 calc R U . . .
C45 C 0.2968(14) 0.5645(12) -0.0140(8) 0.067(3) Uani 1 1 d . U . . .
C46 C 0.255(2) 0.6223(17) 0.0277(14) 0.110(8) Uani 1 1 d . U . . .
H46A H 0.237631 0.598573 0.065479 0.165 Uiso 1 1 calc R U . . .
H46B H 0.302322 0.661055 0.036931 0.165 Uiso 1 1 calc R U . . .
H46C H 0.197298 0.644203 0.007407 0.165 Uiso 1 1 calc R U . . .
C47 C 0.2309(17) 0.5023(14) -0.0234(12) 0.091(6) Uani 1 1 d . U . . .
H47A H 0.217283 0.480830 0.015854 0.136 Uiso 1 1 calc R U . . .
H47B H 0.171072 0.519634 -0.044041 0.136 Uiso 1 1 calc R U . . .
H47C H 0.260239 0.464833 -0.048460 0.136 Uiso 1 1 calc R U . . .
C48 C 0.321(2) 0.6000(18) -0.0690(13) 0.111(8) Uani 1 1 d . U . . .
H48A H 0.365592 0.640964 -0.059326 0.167 Uiso 1 1 calc R U . . .
H48B H 0.352398 0.564272 -0.094854 0.167 Uiso 1 1 calc R U . . .
H48C H 0.263230 0.619073 -0.090435 0.167 Uiso 1 1 calc R U . . .
C49 C 0.5606(13) 0.5543(12) 0.1249(9) 0.066(3) Uani 1 1 d . U . . .
C50 C 0.620(2) 0.5954(13) 0.0853(14) 0.102(7) Uani 1 1 d . U . . .
H50A H 0.646275 0.639050 0.106799 0.152 Uiso 1 1 calc R U . . .
H50B H 0.673140 0.564056 0.073402 0.152 Uiso 1 1 calc R U . . .
H50C H 0.581797 0.611010 0.049078 0.152 Uiso 1 1 calc R U . . .
C51 C 0.628(2) 0.5275(17) 0.1722(14) 0.118(8) Uani 1 1 d . U . . .
H51A H 0.655213 0.569404 0.195268 0.177 Uiso 1 1 calc R U . . .
H51B H 0.594221 0.494969 0.199510 0.177 Uiso 1 1 calc R U . . .
H51C H 0.679056 0.499868 0.154029 0.177 Uiso 1 1 calc R U . . .
C52 C 0.4820(19) 0.6037(16) 0.1447(14) 0.104(7) Uani 1 1 d . U . . .
H52A H 0.510144 0.646519 0.166231 0.156 Uiso 1 1 calc R U . . .
H52B H 0.443047 0.620534 0.108985 0.156 Uiso 1 1 calc R U . . .
H52C H 0.441563 0.576341 0.171676 0.156 Uiso 1 1 calc R U . . .
C61 C 0.239(2) 0.8094(18) 0.1903(12) 0.103(5) Uani 1 1 d . U . . .
C62 C 0.139(3) 0.794(2) 0.2067(17) 0.135(9) Uani 1 1 d . U . . .
H62A H 0.133617 0.741886 0.219111 0.203 Uiso 1 1 calc R U . . .
H62B H 0.122295 0.825800 0.240295 0.203 Uiso 1 1 calc R U . . .
H62C H 0.094289 0.802947 0.171539 0.203 Uiso 1 1 calc R U . . .
C63 C 0.279(3) 0.739(2) 0.1602(14) 0.133(9) Uani 1 1 d . U . . .
H63A H 0.254356 0.694980 0.179777 0.199 Uiso 1 1 calc R U . . .
H63B H 0.258673 0.738534 0.116942 0.199 Uiso 1 1 calc R U . . .
H63C H 0.349171 0.739328 0.164795 0.199 Uiso 1 1 calc R U . . .
C64 C 0.262(3) 0.8784(19) 0.1717(17) 0.143(10) Uani 1 1 d . U . . .
H64A H 0.234828 0.886442 0.130305 0.215 Uiso 1 1 calc R U . . .
H64B H 0.235726 0.915001 0.198910 0.215 Uiso 1 1 calc R U . . .
H64C H 0.331821 0.883477 0.172486 0.215 Uiso 1 1 calc R U . . .
C65 C 0.478(2) 0.7598(14) 0.3386(11) 0.119(6) Uani 1 1 d D U . . .
C66 C 0.490(3) 0.6974(18) 0.2951(14) 0.142(9) Uani 1 1 d D U . . .
H66A H 0.558578 0.689907 0.289342 0.213 Uiso 1 1 calc R U . . .
H66B H 0.463087 0.652134 0.311375 0.213 Uiso 1 1 calc R U . . .
H66C H 0.456935 0.709279 0.256007 0.213 Uiso 1 1 calc R U . . .
C67 C 0.519(3) 0.8314(18) 0.3187(15) 0.142(9) Uani 1 1 d D U . . .
H67A H 0.586946 0.824898 0.311663 0.214 Uiso 1 1 calc R U . . .
H67B H 0.484507 0.847551 0.281091 0.214 Uiso 1 1 calc R U . . .
H67C H 0.511875 0.868657 0.350307 0.214 Uiso 1 1 calc R U . . .
C68 C 0.520(3) 0.7395(18) 0.4016(14) 0.145(9) Uani 1 1 d D U . . .
H68A H 0.588842 0.729655 0.399856 0.217 Uiso 1 1 calc R U . . .
H68B H 0.510546 0.780565 0.429565 0.217 Uiso 1 1 calc R U . . .
H68C H 0.487939 0.695313 0.416015 0.217 Uiso 1 1 calc R U . . .
C69 C 0.1985(19) 0.8699(10) 0.3851(10) 0.078(4) Uani 1 1 d . U . . .
C70 C 0.250(3) 0.9285(15) 0.3466(16) 0.131(8) Uani 1 1 d . U . . .
H70A H 0.243774 0.977376 0.365005 0.196 Uiso 1 1 calc R U . . .
H70B H 0.317971 0.915724 0.345399 0.196 Uiso 1 1 calc R U . . .
H70C H 0.220434 0.929080 0.305277 0.196 Uiso 1 1 calc R U . . .
C71 C 0.223(2) 0.8655(12) 0.4507(11) 0.102(7) Uani 1 1 d . U . . .
H71A H 0.217599 0.914707 0.468750 0.153 Uiso 1 1 calc R U . . .
H71B H 0.178588 0.831629 0.469385 0.153 Uiso 1 1 calc R U . . .
H71C H 0.288648 0.847375 0.457618 0.153 Uiso 1 1 calc R U . . .
C72 C 0.094(2) 0.8918(16) 0.3715(16) 0.116(8) Uani 1 1 d . U . . .
H72A H 0.082477 0.941050 0.388045 0.173 Uiso 1 1 calc R U . . .
H72B H 0.079413 0.892215 0.327567 0.173 Uiso 1 1 calc R U . . .
H72C H 0.051874 0.855969 0.390309 0.173 Uiso 1 1 calc R U . . .
C81 C 0.5090(17) 0.4972(15) 0.4462(12) 0.116(6) Uani 1 1 d D U . . .
C82 C 0.507(3) 0.4185(18) 0.4648(17) 0.161(10) Uani 1 1 d D U . . .
H82A H 0.447880 0.395351 0.447265 0.241 Uiso 1 1 calc R U . . .
H82B H 0.562522 0.392802 0.450176 0.241 Uiso 1 1 calc R U . . .
H82C H 0.507723 0.415289 0.509087 0.241 Uiso 1 1 calc R U . . .
C83 C 0.500(3) 0.503(2) 0.3785(14) 0.163(10) Uani 1 1 d D U . . .
H83A H 0.441812 0.477448 0.363056 0.244 Uiso 1 1 calc R U . . .
H83B H 0.496698 0.555037 0.366604 0.244 Uiso 1 1 calc R U . . .
H83C H 0.556099 0.479963 0.361418 0.244 Uiso 1 1 calc R U . . .
C84 C 0.5966(16) 0.5351(17) 0.4714(13) 0.114(8) Uani 1 1 d D U . . .
H84A H 0.595615 0.586830 0.458230 0.171 Uiso 1 1 calc R U . . .
H84B H 0.598590 0.533075 0.515828 0.171 Uiso 1 1 calc R U . . .
H84C H 0.653388 0.510589 0.456917 0.171 Uiso 1 1 calc R U . . .
C85 C 0.324(2) 0.6516(12) 0.5571(9) 0.087(5) Uani 1 1 d . U . . .
C86 C 0.401(2) 0.7077(15) 0.5448(13) 0.106(7) Uani 1 1 d . U . . .
H86A H 0.424523 0.730488 0.583055 0.159 Uiso 1 1 calc R U . . .
H86B H 0.454216 0.683024 0.525971 0.159 Uiso 1 1 calc R U . . .
H86C H 0.374088 0.745891 0.517353 0.159 Uiso 1 1 calc R U . . .
C87 C 0.239(2) 0.6881(17) 0.5804(10) 0.109(7) Uani 1 1 d . U . . .
H87A H 0.257280 0.712787 0.618850 0.164 Uiso 1 1 calc R U . . .
H87B H 0.214060 0.724636 0.550844 0.164 Uiso 1 1 calc R U . . .
H87C H 0.189766 0.650989 0.586956 0.164 Uiso 1 1 calc R U . . .
C88 C 0.369(3) 0.5939(15) 0.6005(10) 0.113(8) Uani 1 1 d . U . . .
H88A H 0.392314 0.618008 0.638211 0.170 Uiso 1 1 calc R U . . .
H88B H 0.320423 0.556940 0.609457 0.170 Uiso 1 1 calc R U . . .
H88C H 0.422364 0.569704 0.581682 0.170 Uiso 1 1 calc R U . . .
C89 C 0.2094(18) 0.4312(15) 0.5145(10) 0.109(6) Uani 1 1 d D U . . .
C90 C 0.205(3) 0.386(2) 0.5699(13) 0.160(11) Uani 1 1 d D U . . .
H90A H 0.143327 0.360107 0.569500 0.240 Uiso 1 1 calc R U . . .
H90B H 0.257063 0.349100 0.571014 0.240 Uiso 1 1 calc R U . . .
H90C H 0.212496 0.417409 0.605730 0.240 Uiso 1 1 calc R U . . .
C91 C 0.119(3) 0.4826(19) 0.5212(19) 0.158(10) Uani 1 1 d D U . . .
H91A H 0.062652 0.451961 0.526964 0.238 Uiso 1 1 calc R U . . .
H91B H 0.130764 0.515040 0.556398 0.238 Uiso 1 1 calc R U . . .
H91C H 0.108457 0.512540 0.484528 0.238 Uiso 1 1 calc R U . . .
C92 C 0.177(3) 0.387(2) 0.4589(13) 0.159(11) Uani 1 1 d D U . . .
H92A H 0.118437 0.359264 0.467178 0.239 Uiso 1 1 calc R U . . .
H92B H 0.162769 0.420446 0.424647 0.239 Uiso 1 1 calc R U . . .
H92C H 0.227164 0.352301 0.448807 0.239 Uiso 1 1 calc R U . . .
C101 C -0.1176(17) 0.6849(15) 0.2787(12) 0.089(4) Uani 1 1 d . U . . .
C102 C -0.221(2) 0.7128(18) 0.2703(16) 0.126(8) Uani 1 1 d . U . . .
H10D H -0.223055 0.756797 0.244497 0.190 Uiso 1 1 calc R U . . .
H10E H -0.261440 0.674094 0.251174 0.190 Uiso 1 1 calc R U . . .
H10F H -0.244761 0.725194 0.309965 0.190 Uiso 1 1 calc R U . . .
C103 C -0.087(3) 0.6619(19) 0.2184(12) 0.122(8) Uani 1 1 d . U . . .
H10G H -0.086108 0.704991 0.191646 0.183 Uiso 1 1 calc R U . . .
H10H H -0.023167 0.639974 0.222748 0.183 Uiso 1 1 calc R U . . .
H10I H -0.132707 0.625338 0.200869 0.183 Uiso 1 1 calc R U . . .
C104 C -0.053(2) 0.7438(14) 0.3043(12) 0.099(7) Uani 1 1 d . U . . .
H10J H -0.054425 0.786320 0.276731 0.149 Uiso 1 1 calc R U . . .
H10K H -0.073590 0.759212 0.343923 0.149 Uiso 1 1 calc R U . . .
H10L H 0.013037 0.724721 0.308950 0.149 Uiso 1 1 calc R U . . .
C105 C -0.117(2) 0.4463(16) 0.3406(12) 0.098(5) Uani 1 1 d . U . . .
C106 C -0.213(2) 0.429(2) 0.3606(16) 0.146(9) Uani 1 1 d . U . . .
H10M H -0.240780 0.387738 0.336438 0.219 Uiso 1 1 calc R U . . .
H10N H -0.208750 0.414862 0.403548 0.219 Uiso 1 1 calc R U . . .
H10O H -0.254827 0.472285 0.355084 0.219 Uiso 1 1 calc R U . . .
C107 C -0.105(3) 0.4563(17) 0.2739(12) 0.117(8) Uani 1 1 d . U . . .
H10P H -0.132193 0.413573 0.251725 0.175 Uiso 1 1 calc R U . . .
H10Q H -0.138592 0.501235 0.259811 0.175 Uiso 1 1 calc R U . . .
H10R H -0.036782 0.460675 0.266499 0.175 Uiso 1 1 calc R U . . .
C108 C -0.053(3) 0.3770(17) 0.3596(16) 0.128(9) Uani 1 1 d . U . . .
H10S H -0.075629 0.333802 0.336182 0.192 Uiso 1 1 calc R U . . .
H10T H 0.014036 0.386951 0.351469 0.192 Uiso 1 1 calc R U . . .
H10U H -0.057779 0.367229 0.402964 0.192 Uiso 1 1 calc R U . . .
C109 C -0.0831(19) 0.6389(12) 0.4731(10) 0.079(4) Uani 1 1 d . U . . .
C110 C -0.1835(19) 0.6669(16) 0.4448(12) 0.101(6) Uani 1 1 d . U . . .
H11D H -0.227255 0.674829 0.477306 0.152 Uiso 1 1 calc R U . . .
H11E H -0.174733 0.713478 0.423152 0.152 Uiso 1 1 calc R U . . .
H11F H -0.210698 0.629807 0.416443 0.152 Uiso 1 1 calc R U . . .
C111 C -0.096(2) 0.5731(15) 0.5109(11) 0.113(8) Uani 1 1 d . U . . .
H11G H -0.139413 0.584865 0.542810 0.170 Uiso 1 1 calc R U . . .
H11H H -0.123374 0.532995 0.485611 0.170 Uiso 1 1 calc R U . . .
H11I H -0.033785 0.557598 0.529420 0.170 Uiso 1 1 calc R U . . .
C112 C -0.0367(19) 0.7024(13) 0.5113(10) 0.087(6) Uani 1 1 d . U . . .
H11J H -0.076019 0.713112 0.545546 0.131 Uiso 1 1 calc R U . . .
H11K H 0.027720 0.687658 0.526548 0.131 Uiso 1 1 calc R U . . .
H11L H -0.032477 0.746592 0.485988 0.131 Uiso 1 1 calc R U . . .
C113 C 0.101(3) 0.575(2) 0.1603(16) 0.141(10) Uani 1 1 d . U . . .
H11M H 0.081084 0.622991 0.174827 0.212 Uiso 1 1 calc R U . . .
H11N H 0.125805 0.579971 0.119829 0.212 Uiso 1 1 calc R U . . .
H11O H 0.046540 0.540793 0.158284 0.212 Uiso 1 1 calc R U . . .

loop_
_atom_site_aniso_label
_atom_site_aniso_U_11
_atom_site_aniso_U_22
_atom_site_aniso_U_33
_atom_site_aniso_U_23
_atom_site_aniso_U_13
_atom_site_aniso_U_12
U1 0.0342(2) 0.02852(19) 0.0377(2) -0.00544(15) 0.00548(13) -0.00066(16)
U2 0.0387(3) 0.0342(2) 0.0401(2) -0.00893(16) 0.00454(15) 0.00008(18)
K1 0.0378(13) 0.0355(14) 0.0448(14) -0.0040(11) 0.0049(10) -0.0013(11)
K2 0.075(2) 0.0402(15) 0.0450(15) -0.0067(13) 0.0087(14) 0.0008(16)
Si1 0.0358(17) 0.0382(18) 0.056(2) -0.0136(16) -0.0005(15) -0.0008(14)
Si2 0.056(2) 0.0362(18) 0.051(2) 0.0055(15) 0.0077(17) 0.0084(16)
Si3 0.0462(19) 0.0341(17) 0.0459(19) -0.0019(14) 0.0130(15) -0.0055(14)
Si4 0.058(2) 0.0372(18) 0.058(2) -0.0100(16) 0.0092(17) -0.0067(17)
Si5 0.056(2) 0.050(2) 0.052(2) -0.0049(17) -0.0115(17) 0.0027(18)
Si6 0.051(2) 0.049(2) 0.048(2) -0.0087(16) 0.0100(16) 0.0017(17)
O1 0.034(4) 0.050(5) 0.054(5) -0.012(4) 0.002(4) -0.003(4)
O2 0.060(6) 0.047(6) 0.089(8) -0.012(5) -0.015(5) 0.014(5)
O3 0.044(5) 0.064(6) 0.067(6) -0.014(5) 0.004(4) -0.012(5)
O4 0.042(4) 0.043(5) 0.046(4) -0.007(4) -0.002(3) 0.000(4)
O21 0.054(6) 0.043(5) 0.046(5) 0.006(4) 0.005(4) 0.016(4)
O22 0.115(10) 0.112(12) 0.085(8) 0.057(8) 0.024(8) 0.001(9)
O23 0.087(8) 0.039(5) 0.077(6) -0.007(5) -0.025(6) 0.019(5)
O24 0.070(6) 0.072(7) 0.066(7) 0.017(6) -0.005(5) 0.017(6)
O41 0.048(5) 0.036(5) 0.051(5) 0.000(4) 0.015(4) -0.006(4)
O42 0.063(6) 0.043(5) 0.050(5) -0.004(4) 0.024(4) -0.004(4)
O43 0.059(6) 0.048(6) 0.065(6) 0.006(4) 0.006(4) -0.006(4)
O44 0.053(5) 0.049(6) 0.076(7) -0.004(5) 0.006(5) -0.011(5)
O61 0.063(6) 0.040(5) 0.062(6) -0.010(4) 0.009(5) 0.001(5)
O62 0.142(9) 0.076(7) 0.080(6) 0.002(6) 0.019(7) -0.004(8)
O63 0.095(7) 0.115(9) 0.149(10) -0.029(8) -0.014(7) -0.007(7)
O64 0.104(8) 0.040(5) 0.081(7) -0.011(5) 0.041(6) -0.006(5)
O81 0.058(5) 0.056(6) 0.039(4) -0.002(4) 0.001(4) -0.004(5)
O82 0.057(6) 0.131(13) 0.129(11) -0.020(11) -0.012(7) 0.008(8)
O83 0.124(10) 0.060(6) 0.048(5) -0.013(5) -0.025(6) 0.009(7)
O84 0.132(12) 0.086(9) 0.082(8) 0.022(7) -0.026(8) -0.038(9)
O101 0.040(4) 0.051(5) 0.048(5) -0.020(4) -0.001(4) -0.002(4)
O102 0.048(5) 0.076(7) 0.077(7) -0.004(6) -0.004(5) 0.006(5)
O103 0.103(9) 0.062(6) 0.081(8) -0.020(6) 0.033(7) -0.026(6)
O104 0.079(7) 0.051(6) 0.051(5) -0.015(4) 0.020(5) -0.008(5)
O105 0.107(10) 0.057(7) 0.058(6) -0.020(5) 0.002(6) 0.027(7)
O106 0.076(12) 0.047(9) 0.064(10) -0.025(8) 0.008(8) 0.001(8)
O107 0.069(16) 0.019(9) 0.042(10) -0.015(8) 0.008(9) -0.003(11)
C1 0.087(9) 0.074(10) 0.135(11) -0.020(8) -0.019(9) 0.044(8)
C2 0.15(2) 0.084(14) 0.18(2) 0.002(13) -0.018(18) 0.045(13)
C3 0.15(2) 0.15(2) 0.155(15) -0.041(15) 0.006(16) 0.087(17)
C4 0.065(11) 0.141(18) 0.19(2) 0.010(17) -0.030(14) 0.028(11)
C5 0.067(8) 0.068(9) 0.087(9) -0.005(7) 0.015(7) -0.024(7)
C6 0.14(2) 0.122(19) 0.091(11) -0.012(12) 0.013(14) -0.024(16)
C7 0.116(15) 0.107(16) 0.141(19) 0.015(15) -0.016(15) -0.059(14)
C8 0.098(13) 0.091(16) 0.17(2) 0.024(15) 0.017(15) 0.005(11)
C9 0.058(7) 0.047(6) 0.052(6) -0.005(5) -0.002(5) -0.001(5)
C10 0.057(8) 0.067(10) 0.065(10) -0.022(8) -0.006(7) -0.008(7)
C11 0.082(10) 0.063(9) 0.055(8) -0.018(7) -0.002(8) 0.012(8)
C12 0.109(14) 0.059(9) 0.053(8) -0.002(7) 0.005(9) -0.004(9)
C21 0.141(13) 0.148(14) 0.089(10) 0.050(10) 0.033(10) -0.003(12)
C22 0.18(2) 0.18(2) 0.096(16) -0.011(15) 0.057(17) -0.009(18)
C23 0.146(17) 0.22(3) 0.13(2) 0.01(2) 0.038(16) 0.011(18)
C24 0.19(2) 0.19(2) 0.139(19) 0.082(18) -0.01(2) 0.01(2)
C25 0.129(11) 0.047(7) 0.103(10) -0.017(7) -0.031(9) 0.026(8)
C26 0.156(17) 0.063(13) 0.21(2) -0.010(16) -0.052(17) -0.007(13)
C27 0.22(2) 0.089(15) 0.104(12) -0.039(12) -0.028(14) 0.051(16)
C28 0.158(18) 0.059(11) 0.113(15) -0.012(11) -0.037(14) 0.049(12)
C29 0.075(8) 0.095(10) 0.070(8) 0.028(7) -0.006(7) 0.004(8)
C30 0.079(12) 0.123(17) 0.075(10) 0.038(11) 0.010(9) 0.012(12)
C31 0.083(12) 0.143(18) 0.115(17) 0.056(14) -0.004(12) 0.020(13)
C32 0.134(18) 0.099(13) 0.077(12) 0.013(10) -0.023(13) -0.019(13)
C41 0.076(8) 0.064(8) 0.065(8) -0.009(6) 0.038(6) 0.002(7)
C42 0.117(15) 0.17(2) 0.109(16) -0.015(15) 0.023(12) 0.061(15)
C43 0.134(17) 0.151(18) 0.145(18) -0.089(15) 0.059(14) -0.035(15)
C44 0.163(16) 0.102(13) 0.129(14) 0.021(11) 0.098(12) 0.020(12)
C45 0.068(7) 0.061(8) 0.072(8) 0.001(7) 0.008(6) 0.010(7)
C46 0.090(14) 0.109(15) 0.128(16) -0.045(13) -0.009(12) 0.036(12)
C47 0.076(11) 0.089(12) 0.104(15) 0.000(11) -0.023(11) -0.005(10)
C48 0.110(16) 0.126(17) 0.100(13) 0.045(12) 0.023(12) 0.033(14)
C49 0.066(7) 0.056(7) 0.076(8) -0.006(7) 0.004(6) -0.023(7)
C50 0.103(14) 0.059(11) 0.146(17) 0.001(11) 0.039(13) -0.025(10)
C51 0.130(17) 0.106(17) 0.113(15) -0.006(12) -0.043(13) -0.023(13)
C52 0.090(13) 0.096(14) 0.128(17) -0.053(13) 0.015(11) -0.021(10)
C61 0.132(10) 0.098(9) 0.081(8) 0.006(7) 0.025(8) 0.008(8)
C62 0.134(13) 0.13(2) 0.15(2) 0.004(18) 0.030(13) 0.015(15)
C63 0.17(2) 0.142(17) 0.084(14) -0.026(14) 0.024(16) 0.033(18)
C64 0.19(2) 0.111(14) 0.131(18) 0.041(14) 0.053(18) 0.014(16)
C65 0.103(9) 0.116(10) 0.139(10) -0.023(9) 0.002(8) 0.001(8)
C66 0.123(16) 0.143(16) 0.160(17) -0.048(14) 0.008(15) -0.011(15)
C67 0.134(19) 0.139(17) 0.16(2) -0.020(16) 0.021(18) -0.025(16)
C68 0.146(17) 0.139(18) 0.147(14) -0.021(14) -0.014(14) 0.015(16)
C69 0.111(10) 0.039(7) 0.086(8) -0.012(6) 0.025(8) -0.002(7)
C70 0.180(19) 0.056(11) 0.163(18) -0.003(13) 0.072(17) -0.032(15)
C71 0.156(19) 0.061(11) 0.089(10) -0.030(9) 0.002(12) -0.001(13)
C72 0.111(13) 0.074(13) 0.16(2) -0.036(14) -0.007(13) 0.001(11)
C81 0.059(9) 0.142(14) 0.145(13) -0.025(12) -0.006(9) 0.016(9)
C82 0.117(19) 0.138(16) 0.23(2) -0.022(19) 0.00(2) -0.006(15)
C83 0.13(2) 0.21(3) 0.144(15) -0.046(18) -0.022(15) 0.05(2)
C84 0.062(10) 0.135(19) 0.144(19) -0.033(17) -0.003(12) 0.011(12)
C85 0.129(11) 0.072(9) 0.056(7) -0.014(7) -0.033(8) 0.003(8)
C86 0.134(16) 0.081(13) 0.097(15) -0.018(11) -0.031(13) -0.011(12)
C87 0.152(16) 0.116(16) 0.058(10) -0.030(11) -0.015(11) 0.012(13)
C88 0.18(2) 0.092(13) 0.065(11) -0.005(9) -0.054(13) 0.005(13)
C89 0.129(13) 0.097(11) 0.099(10) 0.027(10) -0.006(10) -0.039(10)
C90 0.19(2) 0.15(2) 0.137(17) 0.065(16) -0.017(18) -0.050(19)
C91 0.154(19) 0.12(2) 0.20(2) 0.038(17) 0.03(2) -0.020(16)
C92 0.17(2) 0.16(2) 0.144(18) -0.020(16) 0.008(18) -0.081(18)
C101 0.078(9) 0.090(10) 0.095(9) 0.010(8) -0.027(8) 0.000(8)
C102 0.095(12) 0.108(17) 0.17(2) 0.016(16) -0.056(13) 0.019(12)
C103 0.16(2) 0.122(19) 0.083(11) 0.009(11) -0.020(13) -0.016(16)
C104 0.116(15) 0.079(12) 0.098(14) 0.020(11) -0.036(13) -0.017(11)
C105 0.111(11) 0.087(10) 0.097(9) -0.029(8) 0.020(9) -0.036(9)
C106 0.117(14) 0.18(2) 0.145(19) -0.03(2) 0.020(14) -0.059(15)
C107 0.17(2) 0.094(16) 0.091(11) -0.034(11) 0.015(13) -0.016(15)
C108 0.18(2) 0.086(13) 0.122(18) -0.032(13) 0.006(18) -0.010(14)
C109 0.107(9) 0.068(8) 0.066(8) -0.018(7) 0.039(7) -0.009(8)
C110 0.101(11) 0.102(15) 0.107(14) -0.019(12) 0.047(10) -0.001(11)
C111 0.18(2) 0.085(13) 0.077(13) 0.002(10) 0.049(13) -0.012(13)
C112 0.121(14) 0.080(12) 0.065(10) -0.035(9) 0.040(10) -0.002(11)
C113 0.16(2) 0.12(2) 0.137(19) 0.012(17) -0.038(16) 0.032(18)

loop_
_atom_type_symbol
_atom_type_description
_atom_type_scat_dispersion_real
_atom_type_scat_dispersion_imag
_atom_type_scat_source
C C 0.0181 0.0091 'International Tables Vol C Tables 4.2.6.8 and 6.1.1.4'
H H 0.0000 0.0000 'International Tables Vol C Tables 4.2.6.8 and 6.1.1.4'
K K 0.3868 1.0657 'International Tables Vol C Tables 4.2.6.8 and 6.1.1.4'
O O 0.0492 0.0322 'International Tables Vol C Tables 4.2.6.8 and 6.1.1.4'
Si Si 0.2541 0.3302 'International Tables Vol C Tables 4.2.6.8 and 6.1.1.4'
U U -4.3638 13.4090 'International Tables Vol C Tables 4.2.6.8 and 6.1.1.4'

loop_
_exptl_crystal_face_index_h
_exptl_crystal_face_index_k
_exptl_crystal_face_index_l
_exptl_crystal_face_perp_dist
1 0 -14 0.0083
-1 0 14 0.0387
0 -9 -9 0.0126
0 9 9 0.0396
0 -8 10 0.0094
9 1 -1 0.2888
0 8 -10 0.0354
-9 -2 4 0.3784

loop_
_geom_angle_atom_site_label_1
_geom_angle_atom_site_label_2
_geom_angle_atom_site_label_3
_geom_angle
O106 U1 O1 166.1(6)
O106 U1 O41 101.4(6)
O1 U1 O41 88.4(4)
O1 U1 O107 104.5(7)
O41 U1 O107 166.1(6)
O106 U1 O21 99.3(6)
O1 U1 O21 90.4(4)
O41 U1 O21 89.6(4)
O107 U1 O21 95.5(7)
O106 U1 O105 70.8(6)
O1 U1 O105 97.8(4)
O41 U1 O105 101.9(4)
O107 U1 O105 71.5(7)
O21 U1 O105 166.0(4)
O106 U1 U2 38.7(5)
O1 U1 U2 127.4(2)
O41 U1 U2 125.5(2)
O107 U1 U2 41.8(6)
O21 U1 U2 124.0(3)
O105 U1 U2 42.3(3)
O106 U1 K1 138.2(5)
O1 U1 K1 55.7(3)
O41 U1 K1 54.0(2)
O107 U1 K1 138.2(6)
O21 U1 K1 53.4(3)
O105 U1 K1 140.4(3)
U2 U1 K1 176.70(5)
O1 U1 H2 158.8(5)
O41 U1 H2 105.8(16)
O107 U1 H2 60.4(16)
O21 U1 H2 105.0(13)
O105 U1 H2 64.4(10)
U2 U1 H2 31.5(5)
K1 U1 H2 145.5(5)
O106 U1 H1 56.1(16)
O1 U1 H1 112.4(17)
O41 U1 H1 155.9(10)
O21 U1 H1 102.0(12)
O105 U1 H1 64.5(10)
U2 U1 H1 31.4(5)
K1 U1 H1 148.4(5)
O106 U2 O61 108.2(6)
O106 U2 O81 98.8(6)
O61 U2 O81 88.8(4)
O106 U2 O101 161.1(6)
O61 U2 O101 88.8(4)
O81 U2 O101 89.4(4)
O61 U2 O107 168.1(6)
O81 U2 O107 101.2(7)
O101 U2 O107 97.5(7)
O106 U2 O105 70.9(6)
O61 U2 O105 99.0(5)
O81 U2 O105 168.6(4)
O101 U2 O105 99.0(4)
O107 U2 O105 70.2(7)
O106 U2 U1 39.2(5)
O61 U2 U1 128.0(3)
O81 U2 U1 126.6(3)
O101 U2 U1 123.2(2)
O107 U2 U1 40.4(6)
O105 U2 U1 42.0(3)
O106 U2 K2 144.1(5)
O61 U2 K2 55.1(3)
O81 U2 K2 54.0(3)
O101 U2 K2 53.2(2)
O107 U2 K2 136.4(6)
O105 U2 K2 137.5(3)
U1 U2 K2 176.10(6)
O61 U2 H2 112.2(17)
O81 U2 H2 105.3(12)
O101 U2 H2 154.2(9)
O107 U2 H2 59.2(16)
O105 U2 H2 64.1(10)
U1 U2 H2 31.5(5)
K2 U2 H2 151.9(5)
O106 U2 H1 56.5(16)
O61 U2 H1 159.4(6)
O81 U2 H1 106.2(12)
O101 U2 H1 104.9(16)
O105 U2 H1 64.2(10)
U1 U2 H1 31.4(5)
K2 U2 H1 145.5(6)
O4 K1 O42 118.3(4)
O4 K1 O23 113.9(4)
O42 K1 O23 127.2(4)
O4 K1 O21 114.1(3)
O42 K1 O21 107.5(3)
O23 K1 O21 54.6(3)
O4 K1 O41 105.0(3)
O42 K1 O41 54.9(3)
O23 K1 O41 117.9(3)
O21 K1 O41 66.1(3)
O4 K1 O1 54.4(3)
O42 K1 O1 112.9(3)
O23 K1 O1 103.0(4)
O21 K1 O1 65.7(3)
O41 K1 O1 63.9(3)
O4 K1 Si2 121.3(2)
O42 K1 Si2 116.8(3)
O23 K1 Si2 27.9(3)
O21 K1 Si2 27.3(2)
O41 K1 Si2 90.5(2)
O1 K1 Si2 86.6(2)
O4 K1 Si3 114.1(2)
O42 K1 Si3 27.7(2)
O23 K1 Si3 127.3(3)
O21 K1 Si3 86.6(2)
O41 K1 Si3 27.19(19)
O1 K1 Si3 88.1(2)
Si2 K1 Si3 105.05(12)
O4 K1 Si1 27.0(2)
O42 K1 Si1 120.4(3)
O23 K1 Si1 109.5(3)
O21 K1 Si1 89.5(2)
O41 K1 Si1 85.2(2)
O1 K1 Si1 27.46(19)
Si2 K1 Si1 104.16(12)
Si3 K1 Si1 103.43(12)
O4 K1 U1 92.5(2)
O42 K1 U1 93.1(2)
O23 K1 U1 92.2(3)
O21 K1 U1 38.70(19)
O41 K1 U1 38.52(18)
O1 K1 U1 38.26(19)
Si2 K1 U1 65.83(8)
Si3 K1 U1 65.52(8)
Si1 K1 U1 65.68(8)
O83 K2 O104 117.4(5)
O83 K2 O64 119.4(5)
O104 K2 O64 122.8(5)
O83 K2 O101 116.9(4)
O104 K2 O101 54.4(3)
O64 K2 O101 102.9(4)
O83 K2 O81 54.8(3)
O104 K2 O81 102.4(4)
O64 K2 O81 114.5(4)
O101 K2 O81 66.1(3)
O83 K2 O61 103.8(4)
O104 K2 O61 116.9(3)
O64 K2 O61 53.9(3)
O101 K2 O61 65.2(3)
O81 K2 O61 64.7(3)
O83 K2 Si4 107.6(4)
O104 K2 Si4 130.6(3)
O64 K2 Si4 28.0(3)
O101 K2 Si4 88.2(2)
O81 K2 Si4 86.9(2)
O61 K2 Si4 27.5(2)
O83 K2 Si5 27.5(3)
O104 K2 Si5 109.9(3)
O64 K2 Si5 123.2(4)
O101 K2 Si5 90.6(2)
O81 K2 Si5 27.5(2)
O61 K2 Si5 85.6(3)
Si4 K2 Si5 100.36(15)
O83 K2 Si6 123.2(3)
O104 K2 Si6 27.6(2)
O64 K2 Si6 113.2(4)
O101 K2 Si6 27.0(2)
O81 K2 Si6 85.4(2)
O61 K2 Si6 90.0(2)
Si4 K2 Si6 108.70(13)
Si5 K2 Si6 103.44(14)
O83 K2 U2 92.7(3)
O104 K2 U2 91.7(2)
O64 K2 U2 91.6(3)
O101 K2 U2 38.7(2)
O81 K2 U2 38.51(19)
O61 K2 U2 38.5(2)
Si4 K2 U2 65.93(9)
Si5 K2 U2 65.89(9)
Si6 K2 U2 65.27(9)
O1 Si1 O3 114.3(6)
O1 Si1 O2 114.5(6)
O3 Si1 O2 107.2(7)
O1 Si1 O4 104.6(5)
O3 Si1 O4 110.8(6)
O2 Si1 O4 105.1(6)
O1 Si1 K1 57.8(4)
O3 Si1 K1 125.0(5)
O2 Si1 K1 125.9(6)
O4 Si1 K1 47.0(3)
O21 Si2 O24 116.6(7)
O21 Si2 O22 114.0(8)
O24 Si2 O22 105.5(8)
O21 Si2 O23 104.9(6)
O24 Si2 O23 111.4(7)
O22 Si2 O23 103.9(9)
O21 Si2 K1 56.5(4)
O24 Si2 K1 121.4(5)
O22 Si2 K1 131.6(7)
O23 Si2 K1 49.8(4)
O41 Si3 O43 115.3(6)
O41 Si3 O44 113.6(6)
O43 Si3 O44 105.9(6)
O41 Si3 O42 104.9(5)
O43 Si3 O42 110.8(6)
O44 Si3 O42 106.1(6)
O41 Si3 K1 56.3(4)
O43 Si3 K1 129.0(4)
O44 Si3 K1 123.9(5)
O42 Si3 K1 48.6(4)
O62 Si4 O61 117.8(8)
O62 Si4 O63 107.7(12)
O61 Si4 O63 111.0(10)
O62 Si4 O64 114.2(9)
O61 Si4 O64 105.3(6)
O63 Si4 O64 99.4(10)
O62 Si4 K2 153.0(8)
O61 Si4 K2 59.0(4)
O63 Si4 K2 97.5(9)
O64 Si4 K2 50.3(5)
O84 Si5 O81 116.3(7)
O84 Si5 O82 109.1(12)
O81 Si5 O82 113.4(9)
O84 Si5 O83 110.6(9)
O81 Si5 O83 105.6(6)
O82 Si5 O83 100.6(10)
O84 Si5 K2 124.3(8)
O81 Si5 K2 57.1(4)
O82 Si5 K2 124.3(9)
O83 Si5 K2 49.0(5)
O101 Si6 O103 116.8(7)
O101 Si6 O102 115.1(7)
O103 Si6 O102 103.4(9)
O101 Si6 O104 103.6(6)
O103 Si6 O104 106.3(7)
O102 Si6 O104 111.5(7)
O101 Si6 K2 55.2(4)
O103 Si6 K2 131.5(7)
O102 Si6 K2 123.7(5)
O104 Si6 K2 48.9(4)
Si1 O1 U1 175.8(7)
Si1 O1 K1 94.7(4)
U1 O1 K1 86.1(3)
C1 O2 Si1 134.0(14)
C5 O3 Si1 133.9(11)
C9 O4 Si1 131.1(9)
C9 O4 K1 122.1(9)
Si1 O4 K1 106.0(4)
Si2 O21 U1 171.9(7)
Si2 O21 K1 96.3(5)
U1 O21 K1 87.9(3)
C21 O22 Si2 129.7(18)
C25 O23 Si2 134.3(11)
C25 O23 K1 122.8(11)
Si2 O23 K1 102.3(5)
C29 O24 Si2 130.5(11)
Si3 O41 U1 170.7(7)
Si3 O41 K1 96.5(4)
U1 O41 K1 87.5(3)
C41 O42 Si3 131.7(10)
C41 O42 K1 124.2(9)
Si3 O42 K1 103.7(4)
C45 O43 Si3 133.0(11)
C49 O44 Si3 131.8(12)
Si4 O61 U2 178.5(8)
Si4 O61 K2 93.5(5)
U2 O61 K2 86.5(4)
C61 O62 Si4 143(2)
C65 O63 Si4 137.0(19)
C69 O64 Si4 133.8(13)
C69 O64 K2 119.1(11)
Si4 O64 K2 101.7(6)
Si5 O81 U2 173.0(7)
Si5 O81 K2 95.4(5)
U2 O81 K2 87.5(4)
C81 O82 Si5 129.7(17)
C85 O83 Si5 132.6(14)
C85 O83 K2 123.9(13)
Si5 O83 K2 103.4(5)
C89 O84 Si5 135.5(16)
Si6 O101 U2 166.5(7)
Si6 O101 K2 97.8(4)
U2 O101 K2 88.1(3)
C101 O102 Si6 131.3(13)
C105 O103 Si6 134.0(16)
C109 O104 Si6 131.8(13)
C109 O104 K2 124.6(12)
Si6 O104 K2 103.5(5)
C113 O105 U1 125.2(17)
C113 O105 U2 134.6(18)
U1 O105 U2 95.6(5)
U2 O106 U1 102.1(9)
U1 O107 U2 97.8(9)
C3 C1 C4 111.4(18)
C3 C1 O2 108.7(19)
C4 C1 O2 107.3(17)
C3 C1 C2 113.4(17)
C4 C1 C2 109.4(16)
O2 C1 C2 106(2)
C1 C2 H2A 109.5
C1 C2 H2B 109.5
H2A C2 H2B 109.5
C1 C2 H2C 109.5
H2A C2 H2C 109.5
H2B C2 H2C 109.5
C1 C3 H3A 109.5
C1 C3 H3B 109.5
H3A C3 H3B 109.5
C1 C3 H3C 109.5
H3A C3 H3C 109.5
H3B C3 H3C 109.5
C1 C4 H4A 109.5
C1 C4 H4B 109.5
H4A C4 H4B 109.5
C1 C4 H4C 109.5
H4A C4 H4C 109.5
H4B C4 H4C 109.5
O3 C5 C6 113.6(19)
O3 C5 C7 110.2(19)
C6 C5 C7 111.0(18)
O3 C5 C8 107.5(17)
C6 C5 C8 106.3(18)
C7 C5 C8 108(2)
C5 C6 H6A 109.5
C5 C6 H6B 109.5
H6A C6 H6B 109.5
C5 C6 H6C 109.5
H6A C6 H6C 109.5
H6B C6 H6C 109.5
C5 C7 H7A 109.5
C5 C7 H7B 109.5
H7A C7 H7B 109.5
C5 C7 H7C 109.5
H7A C7 H7C 109.5
H7B C7 H7C 109.5
C5 C8 H8A 109.5
C5 C8 H8B 109.5
H8A C8 H8B 109.5
C5 C8 H8C 109.5
H8A C8 H8C 109.5
H8B C8 H8C 109.5
O4 C9 C11 106.5(13)
O4 C9 C12 109.4(13)
C11 C9 C12 109.5(16)
O4 C9 C10 110.9(13)
C11 C9 C10 110.8(15)
C12 C9 C10 109.6(16)
C9 C10 H10A 109.5
C9 C10 H10B 109.5
H10A C10 H10B 109.5
C9 C10 H10C 109.5
H10A C10 H10C 109.5
H10B C10 H10C 109.5
C9 C11 H11A 109.5
C9 C11 H11B 109.5
H11A C11 H11B 109.5
C9 C11 H11C 109.5
H11A C11 H11C 109.5
H11B C11 H11C 109.5
C9 C12 H12A 109.5
C9 C12 H12B 109.5
H12A C12 H12B 109.5
C9 C12 H12C 109.5
H12A C12 H12C 109.5
H12B C12 H12C 109.5
O22 C21 C24 110(3)
O22 C21 C23 107(2)
C24 C21 C23 110(2)
O22 C21 C22 114(2)
C24 C21 C22 105(2)
C23 C21 C22 111(3)
C21 C22 H22A 109.5
C21 C22 H22B 109.5
H22A C22 H22B 109.5
C21 C22 H22C 109.5
H22A C22 H22C 109.5
H22B C22 H22C 109.5
C21 C23 H23A 109.5
C21 C23 H23B 109.5
H23A C23 H23B 109.5
C21 C23 H23C 109.5
H23A C23 H23C 109.5
H23B C23 H23C 109.5
C21 C24 H24A 109.5
C21 C24 H24B 109.5
H24A C24 H24B 109.5
C21 C24 H24C 109.5
H24A C24 H24C 109.5
H24B C24 H24C 109.5
C28 C25 O23 114.0(17)
C28 C25 C26 110.5(17)
O23 C25 C26 110.0(19)
C28 C25 C27 109.7(17)
O23 C25 C27 107.7(18)
C26 C25 C27 104.6(16)
C25 C26 H26A 109.5
C25 C26 H26B 109.5
H26A C26 H26B 109.5
C25 C26 H26C 109.5
H26A C26 H26C 109.5
H26B C26 H26C 109.5
C25 C27 H27A 109.5
C25 C27 H27B 109.5
H27A C27 H27B 109.5
C25 C27 H27C 109.5
H27A C27 H27C 109.5
H27B C27 H27C 109.5
C25 C28 H28A 109.5
C25 C28 H28B 109.5
H28A C28 H28B 109.5
C25 C28 H28C 109.5
H28A C28 H28C 109.5
H28B C28 H28C 109.5
O24 C29 C30 109.9(19)
O24 C29 C32 104(2)
C30 C29 C32 113(2)
O24 C29 C31 101.9(19)
C30 C29 C31 109(2)
C32 C29 C31 119(2)
C29 C30 H30A 109.5
C29 C30 H30B 109.5
H30A C30 H30B 109.5
C29 C30 H30C 109.5
H30A C30 H30C 109.5
H30B C30 H30C 109.5
C29 C31 H31A 109.5
C29 C31 H31B 109.5
H31A C31 H31B 109.5
C29 C31 H31C 109.5
H31A C31 H31C 109.5
H31B C31 H31C 109.5
C29 C32 H32A 109.5
C29 C32 H32B 109.5
H32A C32 H32B 109.5
C29 C32 H32C 109.5
H32A C32 H32C 109.5
H32B C32 H32C 109.5
C44 C41 C42 108.5(16)
C44 C41 C43 109.7(16)
C42 C41 C43 106.5(16)
C44 C41 O42 114.0(15)
C42 C41 O42 109.0(17)
C43 C41 O42 108.9(16)
C41 C42 H42A 109.5
C41 C42 H42B 109.5
H42A C42 H42B 109.5
C41 C42 H42C 109.5
H42A C42 H42C 109.5
H42B C42 H42C 109.5
C41 C43 H43A 109.5
C41 C43 H43B 109.5
H43A C43 H43B 109.5
C41 C43 H43C 109.5
H43A C43 H43C 109.5
H43B C43 H43C 109.5
C41 C44 H44A 109.5
C41 C44 H44B 109.5
H44A C44 H44B 109.5
C41 C44 H44C 109.5
H44A C44 H44C 109.5
H44B C44 H44C 109.5
C48 C45 C47 114(2)
C48 C45 O43 106.3(17)
C47 C45 O43 110.5(17)
C48 C45 C46 109(2)
C47 C45 C46 111(2)
O43 C45 C46 106.4(17)
C45 C46 H46A 109.5
C45 C46 H46B 109.5
H46A C46 H46B 109.5
C45 C46 H46C 109.5
H46A C46 H46C 109.5
H46B C46 H46C 109.5
C45 C47 H47A 109.5
C45 C47 H47B 109.5
H47A C47 H47B 109.5
C45 C47 H47C 109.5
H47A C47 H47C 109.5
H47B C47 H47C 109.5
C45 C48 H48A 109.5
C45 C48 H48B 109.5
H48A C48 H48B 109.5
C45 C48 H48C 109.5
H48A C48 H48C 109.5
H48B C48 H48C 109.5
O44 C49 C51 106.8(19)
O44 C49 C50 108.9(17)
C51 C49 C50 104(2)
O44 C49 C52 111.6(15)
C51 C49 C52 116(2)
C50 C49 C52 109(2)
C49 C50 H50A 109.5
C49 C50 H50B 109.5
H50A C50 H50B 109.5
C49 C50 H50C 109.5
H50A C50 H50C 109.5
H50B C50 H50C 109.5
C49 C51 H51A 109.5
C49 C51 H51B 109.5
H51A C51 H51B 109.5
C49 C51 H51C 109.5
H51A C51 H51C 109.5
H51B C51 H51C 109.5
C49 C52 H52A 109.5
C49 C52 H52B 109.5
H52A C52 H52B 109.5
C49 C52 H52C 109.5
H52A C52 H52C 109.5
H52B C52 H52C 109.5
C64 C61 O62 104(3)
C64 C61 C62 119(3)
O62 C61 C62 96(2)
C64 C61 C63 122(3)
O62 C61 C63 102(2)
C62 C61 C63 108(3)
C61 C62 H62A 109.5
C61 C62 H62B 109.5
H62A C62 H62B 109.5
C61 C62 H62C 109.5
H62A C62 H62C 109.5
H62B C62 H62C 109.5
C61 C63 H63A 109.5
C61 C63 H63B 109.5
H63A C63 H63B 109.5
C61 C63 H63C 109.5
H63A C63 H63C 109.5
H63B C63 H63C 109.5
C61 C64 H64A 109.5
C61 C64 H64B 109.5
H64A C64 H64B 109.5
C61 C64 H64C 109.5
H64A C64 H64C 109.5
H64B C64 H64C 109.5
O63 C65 C67 107(3)
O63 C65 C66 111(3)
C67 C65 C66 114(2)
O63 C65 C68 103(3)
C67 C65 C68 110(2)
C66 C65 C68 111(2)
C65 C66 H66A 109.5
C65 C66 H66B 109.5
H66A C66 H66B 109.5
C65 C66 H66C 109.5
H66A C66 H66C 109.5
H66B C66 H66C 109.5
C65 C67 H67A 109.5
C65 C67 H67B 109.5
H67A C67 H67B 109.5
C65 C67 H67C 109.5
H67A C67 H67C 109.5
H67B C67 H67C 109.5
C65 C68 H68A 109.5
C65 C68 H68B 109.5
H68A C68 H68B 109.5
C65 C68 H68C 109.5
H68A C68 H68C 109.5
H68B C68 H68C 109.5
O64 C69 C71 109.0(18)
O64 C69 C72 105(2)
C71 C69 C72 112(2)
O64 C69 C70 110.6(18)
C71 C69 C70 119(2)
C72 C69 C70 101(2)
C69 C70 H70A 109.5
C69 C70 H70B 109.5
H70A C70 H70B 109.5
C69 C70 H70C 109.5
H70A C70 H70C 109.5
H70B C70 H70C 109.5
C69 C71 H71A 109.5
C69 C71 H71B 109.5
H71A C71 H71B 109.5
C69 C71 H71C 109.5
H71A C71 H71C 109.5
H71B C71 H71C 109.5
C69 C72 H72A 109.5
C69 C72 H72B 109.5
H72A C72 H72B 109.5
C69 C72 H72C 109.5
H72A C72 H72C 109.5
H72B C72 H72C 109.5
C84 C81 C82 111.8(18)
C84 C81 C83 111.2(18)
C82 C81 C83 109.9(19)
C84 C81 O82 98.9(19)
C82 C81 O82 119(3)
C83 C81 O82 105(2)
C81 C82 H82A 109.5
C81 C82 H82B 109.5
H82A C82 H82B 109.5
C81 C82 H82C 109.5
H82A C82 H82C 109.5
H82B C82 H82C 109.5
C81 C83 H83A 109.5
C81 C83 H83B 109.5
H83A C83 H83B 109.5
C81 C83 H83C 109.5
H83A C83 H83C 109.5
H83B C83 H83C 109.5
C81 C84 H84A 109.5
C81 C84 H84B 109.5
H84A C84 H84B 109.5
C81 C84 H84C 109.5
H84A C84 H84C 109.5
H84B C84 H84C 109.5
O83 C85 C87 104(2)
O83 C85 C86 110(2)
C87 C85 C86 111(2)
O83 C85 C88 110.7(18)
C87 C85 C88 113(2)
C86 C85 C88 108(2)
C85 C86 H86A 109.5
C85 C86 H86B 109.5
H86A C86 H86B 109.5
C85 C86 H86C 109.5
H86A C86 H86C 109.5
H86B C86 H86C 109.5
C85 C87 H87A 109.5
C85 C87 H87B 109.5
H87A C87 H87B 109.5
C85 C87 H87C 109.5
H87A C87 H87C 109.5
H87B C87 H87C 109.5
C85 C88 H88A 109.5
C85 C88 H88B 109.5
H88A C88 H88B 109.5
C85 C88 H88C 109.5
H88A C88 H88C 109.5
H88B C88 H88C 109.5
O84 C89 C90 119(2)
O84 C89 C92 113(2)
C90 C89 C92 110(2)
O84 C89 C91 112(2)
C90 C89 C91 100(3)
C92 C89 C91 100.5(19)
C89 C90 H90A 109.5
C89 C90 H90B 109.5
H90A C90 H90B 109.5
C89 C90 H90C 109.5
H90A C90 H90C 109.5
H90B C90 H90C 109.5
C89 C91 H91A 109.5
C89 C91 H91B 109.5
H91A C91 H91B 109.5
C89 C91 H91C 109.5
H91A C91 H91C 109.5
H91B C91 H91C 109.5
C89 C92 H92A 109.5
C89 C92 H92B 109.5
H92A C92 H92B 109.5
C89 C92 H92C 109.5
H92A C92 H92C 109.5
H92B C92 H92C 109.5
O102 C101 C103 108(2)
O102 C101 C104 112.7(18)
C103 C101 C104 110(3)
O102 C101 C102 107(2)
C103 C101 C102 107(2)
C104 C101 C102 111(2)
C101 C102 H10D 109.5
C101 C102 H10E 109.5
H10D C102 H10E 109.5
C101 C102 H10F 109.5
H10D C102 H10F 109.5
H10E C102 H10F 109.5
C101 C103 H10G 109.5
C101 C103 H10H 109.5
H10G C103 H10H 109.5
C101 C103 H10I 109.5
H10G C103 H10I 109.5
H10H C103 H10I 109.5
C101 C104 H10J 109.5
C101 C104 H10K 109.5
H10J C104 H10K 109.5
C101 C104 H10L 109.5
H10J C104 H10L 109.5
H10K C104 H10L 109.5
O103 C105 C106 108(2)
O103 C105 C107 113(2)
C106 C105 C107 118(3)
O103 C105 C108 106(2)
C106 C105 C108 105(3)
C107 C105 C108 105(3)
C105 C106 H10M 109.5
C105 C106 H10N 109.5
H10M C106 H10N 109.5
C105 C106 H10O 109.5
H10M C106 H10O 109.5
H10N C106 H10O 109.5
C105 C107 H10P 109.5
C105 C107 H10Q 109.5
H10P C107 H10Q 109.5
C105 C107 H10R 109.5
H10P C107 H10R 109.5
H10Q C107 H10R 109.5
C105 C108 H10S 109.5
C105 C108 H10T 109.5
H10S C108 H10T 109.5
C105 C108 H10U 109.5
H10S C108 H10U 109.5
H10T C108 H10U 109.5
O104 C109 C111 114.2(19)
O104 C109 C112 104.9(17)
C111 C109 C112 111(2)
O104 C109 C110 108.4(18)
C111 C109 C110 110(2)
C112 C109 C110 108(2)
C109 C110 H11D 109.5
C109 C110 H11E 109.5
H11D C110 H11E 109.5
C109 C110 H11F 109.5
H11D C110 H11F 109.5
H11E C110 H11F 109.5
C109 C111 H11G 109.5
C109 C111 H11H 109.5
H11G C111 H11H 109.5
C109 C111 H11I 109.5
H11G C111 H11I 109.5
H11H C111 H11I 109.5
C109 C112 H11J 109.5
C109 C112 H11K 109.5
H11J C112 H11K 109.5
C109 C112 H11L 109.5
H11J C112 H11L 109.5
H11K C112 H11L 109.5
O105 C113 H11M 109.5
O105 C113 H11N 109.5
H11M C113 H11N 109.5
O105 C113 H11O 109.5
H11M C113 H11O 109.5
H11N C113 H11O 109.5

loop_
_geom_bond_atom_site_label_1
_geom_bond_atom_site_label_2
_geom_bond_distance
U1 O106 2.204(18)
U1 O1 2.220(9)
U1 O41 2.230(9)
U1 O107 2.23(2)
U1 O21 2.237(9)
U1 O105 2.295(12)
U1 U2 3.4111(5)
U1 K1 3.576(3)
U1 H2 1.999(15)
U1 H1 1.998(15)
U2 O106 2.182(19)
U2 O61 2.231(12)
U2 O81 2.232(9)
U2 O101 2.240(10)
U2 O107 2.29(2)
U2 O105 2.309(12)
U2 K2 3.581(3)
U2 H2 2.000(15)
U2 H1 1.999(15)
K1 O4 2.651(10)
K1 O42 2.669(11)
K1 O23 2.678(12)
K1 O21 2.873(11)
K1 O41 2.897(10)
K1 O1 2.961(10)
K1 Si2 3.426(5)
K1 Si3 3.459(5)
K1 Si1 3.486(5)
K2 O83 2.667(14)
K2 O104 2.679(13)
K2 O64 2.692(13)
K2 O101 2.867(9)
K2 O81 2.898(12)
K2 O61 2.941(11)
K2 Si4 3.424(5)
K2 Si5 3.435(6)
K2 Si6 3.458(6)
Si1 O1 1.613(10)
Si1 O3 1.613(12)
Si1 O2 1.616(13)
Si1 O4 1.647(10)
Si2 O21 1.579(10)
Si2 O24 1.600(14)
Si2 O22 1.617(15)
Si2 O23 1.639(13)
Si3 O41 1.591(9)
Si3 O43 1.622(12)
Si3 O44 1.646(12)
Si3 O42 1.656(11)
Si4 O62 1.562(17)
Si4 O61 1.583(12)
Si4 O63 1.60(2)
Si4 O64 1.640(13)
Si5 O84 1.576(16)
Si5 O81 1.592(10)
Si5 O82 1.625(16)
Si5 O83 1.633(13)
Si6 O101 1.583(10)
Si6 O103 1.604(15)
Si6 O102 1.612(13)
Si6 O104 1.648(11)
O2 C1 1.46(2)
O3 C5 1.45(2)
O4 C9 1.454(18)
O22 C21 1.45(2)
O23 C25 1.44(2)
O24 C29 1.48(3)
O42 C41 1.452(18)
O43 C45 1.48(2)
O44 C49 1.42(2)
O62 C61 1.42(3)
O63 C65 1.45(4)
O64 C69 1.43(2)
O82 C81 1.53(3)
O83 C85 1.43(2)
O84 C89 1.40(2)
O102 C101 1.42(3)
O103 C105 1.39(3)
O104 C109 1.42(2)
O105 C113 1.44(3)
C1 C3 1.44(2)
C1 C4 1.45(2)
C1 C2 1.47(2)
C2 H2A 0.9800
C2 H2B 0.9800
C2 H2C 0.9800
C3 H3A 0.9800
C3 H3B 0.9800
C3 H3C 0.9800
C4 H4A 0.9800
C4 H4B 0.9800
C4 H4C 0.9800
C5 C6 1.48(2)
C5 C7 1.49(2)
C5 C8 1.53(2)
C6 H6A 0.9800
C6 H6B 0.9800
C6 H6C 0.9800
C7 H7A 0.9800
C7 H7B 0.9800
C7 H7C 0.9800
C8 H8A 0.9800
C8 H8B 0.9800
C8 H8C 0.9800
C9 C11 1.50(2)
C9 C12 1.53(2)
C9 C10 1.54(2)
C10 H10A 0.9800
C10 H10B 0.9800
C10 H10C 0.9800
C11 H11A 0.9800
C11 H11B 0.9800
C11 H11C 0.9800
C12 H12A 0.9800
C12 H12B 0.9800
C12 H12C 0.9800
C21 C24 1.49(2)
C21 C23 1.51(2)
C21 C22 1.54(2)
C22 H22A 0.9800
C22 H22B 0.9800
C22 H22C 0.9800
C23 H23A 0.9800
C23 H23B 0.9800
C23 H23C 0.9800
C24 H24A 0.9800
C24 H24B 0.9800
C24 H24C 0.9800
C25 C28 1.44(2)
C25 C26 1.44(2)
C25 C27 1.47(2)
C26 H26A 0.9800
C26 H26B 0.9800
C26 H26C 0.9800
C27 H27A 0.9800
C27 H27B 0.9800
C27 H27C 0.9800
C28 H28A 0.9800
C28 H28B 0.9800
C28 H28C 0.9800
C29 C30 1.52(3)
C29 C32 1.55(4)
C29 C31 1.56(3)
C30 H30A 0.9800
C30 H30B 0.9800
C30 H30C 0.9800
C31 H31A 0.9800
C31 H31B 0.9800
C31 H31C 0.9800
C32 H32A 0.9800
C32 H32B 0.9800
C32 H32C 0.9800
C41 C44 1.41(2)
C41 C42 1.43(2)
C41 C43 1.43(2)
C42 H42A 0.9800
C42 H42B 0.9800
C42 H42C 0.9800
C43 H43A 0.9800
C43 H43B 0.9800
C43 H43C 0.9800
C44 H44A 0.9800
C44 H44B 0.9800
C44 H44C 0.9800
C45 C48 1.43(3)
C45 C47 1.46(3)
C45 C46 1.53(3)
C46 H46A 0.9800
C46 H46B 0.9800
C46 H46C 0.9800
C47 H47A 0.9800
C47 H47B 0.9800
C47 H47C 0.9800
C48 H48A 0.9800
C48 H48B 0.9800
C48 H48C 0.9800
C49 C51 1.45(3)
C49 C50 1.45(3)
C49 C52 1.50(3)
C50 H50A 0.9800
C50 H50B 0.9800
C50 H50C 0.9800
C51 H51A 0.9800
C51 H51B 0.9800
C51 H51C 0.9800
C52 H52A 0.9800
C52 H52B 0.9800
C52 H52C 0.9800
C61 C64 1.36(4)
C61 C62 1.50(5)
C61 C63 1.56(4)
C62 H62A 0.9800
C62 H62B 0.9800
C62 H62C 0.9800
C63 H63A 0.9800
C63 H63B 0.9800
C63 H63C 0.9800
C64 H64A 0.9800
C64 H64B 0.9800
C64 H64C 0.9800
C65 C67 1.49(3)
C65 C66 1.50(3)
C65 C68 1.52(3)
C66 H66A 0.9800
C66 H66B 0.9800
C66 H66C 0.9800
C67 H67A 0.9800
C67 H67B 0.9800
C67 H67C 0.9800
C68 H68A 0.9800
C68 H68B 0.9800
C68 H68C 0.9800
C69 C71 1.47(3)
C69 C72 1.53(4)
C69 C70 1.56(3)
C70 H70A 0.9800
C70 H70B 0.9800
C70 H70C 0.9800
C71 H71A 0.9800
C71 H71B 0.9800
C71 H71C 0.9800
C72 H72A 0.9800
C72 H72B 0.9800
C72 H72C 0.9800
C81 C84 1.48(2)
C81 C82 1.48(3)
C81 C83 1.50(3)
C82 H82A 0.9800
C82 H82B 0.9800
C82 H82C 0.9800
C83 H83A 0.9800
C83 H83B 0.9800
C83 H83C 0.9800
C84 H84A 0.9800
C84 H84B 0.9800
C84 H84C 0.9800
C85 C87 1.48(4)
C85 C86 1.51(4)
C85 C88 1.53(3)
C86 H86A 0.9800
C86 H86B 0.9800
C86 H86C 0.9800
C87 H87A 0.9800
C87 H87B 0.9800
C87 H87C 0.9800
C88 H88A 0.9800
C88 H88B 0.9800
C88 H88C 0.9800
C89 C90 1.48(2)
C89 C92 1.52(2)
C89 C91 1.58(2)
C90 H90A 0.9800
C90 H90B 0.9800
C90 H90C 0.9800
C91 H91A 0.9800
C91 H91B 0.9800
C91 H91C 0.9800
C92 H92A 0.9800
C92 H92B 0.9800
C92 H92C 0.9800
C101 C103 1.48(4)
C101 C104 1.49(3)
C101 C102 1.53(4)
C102 H10D 0.9800
C102 H10E 0.9800
C102 H10F 0.9800
C103 H10G 0.9800
C103 H10H 0.9800
C103 H10I 0.9800
C104 H10J 0.9800
C104 H10K 0.9800
C104 H10L 0.9800
C105 C106 1.48(4)
C105 C107 1.50(4)
C105 C108 1.58(5)
C106 H10M 0.9800
C106 H10N 0.9800
C106 H10O 0.9800
C107 H10P 0.9800
C107 H10Q 0.9800
C107 H10R 0.9800
C108 H10S 0.9800
C108 H10T 0.9800
C108 H10U 0.9800
C109 C111 1.47(3)
C109 C112 1.54(3)
C109 C110 1.59(4)
C110 H11D 0.9800
C110 H11E 0.9800
C110 H11F 0.9800
C111 H11G 0.9800
C111 H11H 0.9800
C111 H11I 0.9800
C112 H11J 0.9800
C112 H11K 0.9800
C112 H11L 0.9800
C113 H11M 0.9800
C113 H11N 0.9800
C113 H11O 0.9800

loop_
_geom_torsion_atom_site_label_1
_geom_torsion_atom_site_label_2
_geom_torsion_atom_site_label_3
_geom_torsion_atom_site_label_4
_geom_torsion
O3 Si1 O1 K1 117.4(6)
O2 Si1 O1 K1 -118.4(7)
O4 Si1 O1 K1 -4.0(6)
O1 Si1 O2 C1 -91.4(16)
O3 Si1 O2 C1 36.6(17)
O4 Si1 O2 C1 154.4(15)
K1 Si1 O2 C1 -158.2(13)
O1 Si1 O3 C5 -43.5(17)
O2 Si1 O3 C5 -171.5(15)
O4 Si1 O3 C5 74.4(16)
K1 Si1 O3 C5 23.2(17)
O1 Si1 O4 C9 -165.6(12)
O3 Si1 O4 C9 70.8(14)
O2 Si1 O4 C9 -44.7(14)
K1 Si1 O4 C9 -170.1(15)
O1 Si1 O4 K1 4.6(6)
O3 Si1 O4 K1 -119.1(6)
O2 Si1 O4 K1 125.5(6)
O24 Si2 O21 K1 111.5(7)
O22 Si2 O21 K1 -125.2(8)
O23 Si2 O21 K1 -12.2(7)
O21 Si2 O22 C21 -71(2)
O24 Si2 O22 C21 58(2)
O23 Si2 O22 C21 175(2)
K1 Si2 O22 C21 -137.0(19)
O21 Si2 O23 C25 -174.9(19)
O24 Si2 O23 C25 58(2)
O22 Si2 O23 C25 -55(2)
K1 Si2 O23 C25 172(2)
O21 Si2 O23 K1 13.4(8)
O24 Si2 O23 K1 -113.6(7)
O22 Si2 O23 K1 133.3(8)
O21 Si2 O24 C29 -34(2)
O22 Si2 O24 C29 -162.0(19)
O23 Si2 O24 C29 85.9(19)
K1 Si2 O24 C29 31(2)
O43 Si3 O41 K1 121.4(5)
O44 Si3 O41 K1 -116.1(6)
O42 Si3 O41 K1 -0.7(6)
O41 Si3 O42 C41 -172.6(14)
O43 Si3 O42 C41 62.4(16)
O44 Si3 O42 C41 -52.1(15)
K1 Si3 O42 C41 -173.4(17)
O41 Si3 O42 K1 0.8(7)
O43 Si3 O42 K1 -124.2(6)
O44 Si3 O42 K1 121.3(6)
O41 Si3 O43 C45 -38.2(17)
O44 Si3 O43 C45 -164.8(14)
O42 Si3 O43 C45 80.6(15)
K1 Si3 O43 C45 27.7(17)
O41 Si3 O44 C49 -72.9(16)
O43 Si3 O44 C49 54.6(16)
O42 Si3 O44 C49 172.4(15)
K1 Si3 O44 C49 -137.1(14)
O62 Si4 O61 K2 -149.2(9)
O63 Si4 O61 K2 86.1(10)
O64 Si4 O61 K2 -20.6(7)
O61 Si4 O62 C61 33(3)
O63 Si4 O62 C61 159(3)
O64 Si4 O62 C61 -91(3)
K2 Si4 O62 C61 -43(4)
O62 Si4 O63 C65 -57(3)
O61 Si4 O63 C65 73(3)
O64 Si4 O63 C65 -176(3)
K2 Si4 O63 C65 133(3)
O62 Si4 O64 C69 -54(2)
O61 Si4 O64 C69 176(2)
O63 Si4 O64 C69 61(2)
K2 Si4 O64 C69 153(2)
O62 Si4 O64 K2 153.7(9)
O61 Si4 O64 K2 23.0(8)
O63 Si4 O64 K2 -92.0(10)
O84 Si5 O81 K2 115.5(10)
O82 Si5 O81 K2 -116.8(10)
O83 Si5 O81 K2 -7.6(8)
O84 Si5 O82 C81 61(2)
O81 Si5 O82 C81 -71(2)
O83 Si5 O82 C81 177(2)
K2 Si5 O82 C81 -135.9(19)
O84 Si5 O83 C85 65(2)
O81 Si5 O83 C85 -168(2)
O82 Si5 O83 C85 -50(2)
K2 Si5 O83 C85 -177(3)
O84 Si5 O83 K2 -118.1(9)
O81 Si5 O83 K2 8.5(9)
O82 Si5 O83 K2 126.6(9)
O81 Si5 O84 C89 -38(3)
O82 Si5 O84 C89 -168(3)
O83 Si5 O84 C89 82(3)
K2 Si5 O84 C89 28(3)
O103 Si6 O101 U2 -8(3)
O102 Si6 O101 U2 -130(2)
O104 Si6 O101 U2 108(2)
K2 Si6 O101 U2 115(3)
O103 Si6 O101 K2 -123.6(8)
O102 Si6 O101 K2 114.8(7)
O104 Si6 O101 K2 -7.1(6)
O101 Si6 O102 C101 -38(2)
O103 Si6 O102 C101 -167(2)
O104 Si6 O102 C101 79(2)
K2 Si6 O102 C101 25(2)
O101 Si6 O103 C105 -73(3)
O102 Si6 O103 C105 55(3)
O104 Si6 O103 C105 172(2)
K2 Si6 O103 C105 -139(2)
O101 Si6 O104 C109 -171.7(18)
O103 Si6 O104 C109 -48(2)
O102 Si6 O104 C109 64(2)
K2 Si6 O104 C109 -179(2)
O101 Si6 O104 K2 7.8(7)
O103 Si6 O104 K2 131.4(8)
O102 Si6 O104 K2 -116.6(7)
Si1 O2 C1 C3 42(2)
Si1 O2 C1 C4 -78(2)
Si1 O2 C1 C2 164.8(16)
Si1 O3 C5 C6 86(2)
Si1 O3 C5 C7 -148.3(18)
Si1 O3 C5 C8 -31(2)
Si1 O4 C9 C11 -164.3(12)
K1 O4 C9 C11 27.0(17)
Si1 O4 C9 C12 77.5(18)
K1 O4 C9 C12 -91.3(15)
Si1 O4 C9 C10 -43.6(19)
K1 O4 C9 C10 147.6(11)
Si2 O22 C21 C24 -113(2)
Si2 O22 C21 C23 128(3)
Si2 O22 C21 C22 5(4)
Si2 O23 C25 C28 -25(3)
K1 O23 C25 C28 145.3(15)
Si2 O23 C25 C26 100(2)
K1 O23 C25 C26 -90.0(19)
Si2 O23 C25 C27 -147.1(19)
K1 O23 C25 C27 23(2)
Si2 O24 C29 C30 -38(3)
Si2 O24 C29 C32 82(2)
Si2 O24 C29 C31 -153.5(17)
Si3 O42 C41 C44 -32(2)
K1 O42 C41 C44 155.7(16)
Si3 O42 C41 C42 89(2)
K1 O42 C41 C42 -82.9(18)
Si3 O42 C41 C43 -154.9(17)
K1 O42 C41 C43 33(2)
Si3 O43 C45 C48 -151.8(18)
Si3 O43 C45 C47 -28(2)
Si3 O43 C45 C46 92(2)
Si3 O44 C49 C51 143.0(19)
Si3 O44 C49 C50 -106(2)
Si3 O44 C49 C52 15(3)
Si4 O62 C61 C64 160(3)
Si4 O62 C61 C62 37(4)
Si4 O62 C61 C63 -73(4)
Si4 O63 C65 C67 97(3)
Si4 O63 C65 C66 -28(4)
Si4 O63 C65 C68 -146(3)
Si4 O64 C69 C71 -114(2)
K2 O64 C69 C71 35(3)
Si4 O64 C69 C72 126(2)
K2 O64 C69 C72 -85(2)
Si4 O64 C69 C70 19(3)
K2 O64 C69 C70 167.7(19)
Si5 O82 C81 C84 -170.3(19)
Si5 O82 C81 C82 -49(3)
Si5 O82 C81 C83 75(2)
Si5 O83 C85 C87 -146(2)
K2 O83 C85 C87 38(3)
Si5 O83 C85 C86 95(2)
K2 O83 C85 C86 -81(2)
Si5 O83 C85 C88 -24(4)
K2 O83 C85 C88 159.8(19)
Si5 O84 C89 C90 -159(3)
Si5 O84 C89 C92 69(3)
Si5 O84 C89 C91 -43(4)
Si6 O102 C101 C103 89(2)
Si6 O102 C101 C104 -33(3)
Si6 O102 C101 C102 -155.9(18)
Si6 O103 C105 C106 -127(3)
Si6 O103 C105 C107 6(4)
Si6 O103 C105 C108 121(3)
Si6 O104 C109 C111 74(3)
K2 O104 C109 C111 -105(2)
Si6 O104 C109 C112 -164.5(15)
K2 O104 C109 C112 16(2)
Si6 O104 C109 C110 -49(3)
K2 O104 C109 C110 131.4(16)
